data_1005037
loop_
_publ_author_name
'Gordon, R A'
'Warren, C J'
'Alexander, M G'
'DiSalvo, F J'
'Poettgen, R'

_publ_section_title
;
Substitution in Ce2 T Si3 intermetallic compositions with T = (Cr, Mn,
Fe, Co, or Ni)x (Pd or Au)1-x
;
_journal_coden_ASTM JALCEU
_journal_name_full 'Journal of Alloys Compd.'
_journal_page_first 24
_journal_page_last 32
_journal_paper_doi 10.1016/S0925-8388(96)02624-2
_journal_volume 248
_journal_year 1997
_chemical_formula_structural 'Ce2 Co Si3'
_chemical_formula_sum 'Ce2 Co Si3'
_chemical_name_systematic 'Cerium cobalt silicide (2/1/3)'
_space_group_IT_number 191
_symmetry_cell_setting hexagonal
_symmetry_Int_Tables_number 191
_symmetry_space_group_name_Hall '-P 6 2'
_symmetry_space_group_name_H-M 'P 6/m m m'
_cell_angle_alpha 90
_cell_angle_beta 90
_cell_angle_gamma 120
_cell_formula_units_Z 2
_cell_length_a 8.104(2)
_cell_length_b 8.104(2)
_cell_length_c 4.197(2)
_cell_volume 238.7
_refine_ls_R_factor_all 0.027
_cod_database_code 1005037

loop_
_symmetry_equiv_pos_as_xyz
x,y,z
-y,x-y,z
y-x,-x,z
y,x,z
x-y,-y,z
-x,y-x,z
-x,-y,z
y,y-x,z
x-y,x,z
-y,-x,z
y-x,y,z
x,x-y,z
-x,-y,-z
y,y-x,-z
x-y,x,-z
-y,-x,-z
y-x,y,-z
x,x-y,-z
x,y,-z
-y,x-y,-z
y-x,-x,-z
y,x,-z
x-y,-y,-z
-x,y-x,-z

loop_
_atom_site_label
_atom_site_type_symbol
_atom_site_symmetry_multiplicity
_atom_site_Wyckoff_symbol
_atom_site_fract_x
_atom_site_fract_y
_atom_site_fract_z
_atom_site_occupancy
_atom_site_attached_hydrogens
_atom_site_calc_flag
Ce1 Ce0 1 a 0. 0. 0. 1. 0 d
Ce2 Ce0 3 f 0.5 0. 0. 1. 0 d
Co1 Co0 2 d 0.3333 0.6667 0.5 1. 0 d
Si1 Si0 6 m 0.1702(1) 0.3403(2) 0.5 1. 0 d

loop_
_atom_type_symbol
_atom_type_oxidation_number
Ce0 0.000
Co0 0.000
Si0 0.000
